data_4516836
loop_
_publ_author_name
'Li, Fang-Ling'
'Wang, Lei'
'Li, Cui-Hua'
'Liu, Ning'
'Dai, Bin'

_publ_section_title
;
 Substrate-Controlled Product Divergence: Silver-Catalyzed Reaction of
 Trifluoromethyl Ketones with Terminal Alkynes.
;
_journal_issue 3
_journal_name_full 'ACS omega'
_journal_page_first 1104
_journal_page_last 1115
_journal_paper_doi 10.1021/acsomega.6b00432
_journal_volume 2
_journal_year 2017
_chemical_formula_sum 'C20 H14 F6 O4'
_chemical_formula_weight 432.31
_space_group_IT_number 14
_space_group_name_Hall '-P 2ybc'
_space_group_name_H-M_alt 'P 1 21/c 1'
_symmetry_cell_setting monoclinic
_symmetry_space_group_name_H-M 'P 1 21/c 1'
_atom_sites_solution_hydrogens geom
_atom_sites_solution_primary direct
_atom_sites_solution_secondary difmap
_audit_creation_method SHELXL-97
_cell_angle_alpha 90.00
_cell_angle_beta 104.70
_cell_angle_gamma 90.00
_cell_formula_units_Z 4
_cell_length_a 13.957
_cell_length_b 8.572
_cell_length_c 17.061
_cell_measurement_reflns_used 108
_cell_measurement_temperature 293(2)
_cell_measurement_theta_max 18.22
_cell_measurement_theta_min 5
_cell_volume 1974.356
_computing_cell_refinement 'Bruker SMART'
_computing_data_collection 'Bruker SMART'
_computing_data_reduction 'Bruker SMART'
_computing_molecular_graphics 'Bruker SHELXTL'
_computing_publication_material 'Bruker SHELXTL'
_computing_structure_refinement 'SHELXL-97 (Sheldrick, 1997)'
_computing_structure_solution 'SHELXS-97 (Sheldrick, 1990)'
_diffrn_ambient_temperature 293(2)
_diffrn_measured_fraction_theta_full 0.998
_diffrn_measured_fraction_theta_max 0.998
_diffrn_measurement_device_type 'CCD area detector'
_diffrn_measurement_method 'phi and omega scans'
_diffrn_radiation_monochromator graphite
_diffrn_radiation_source 'fine-focus sealed tube'
_diffrn_radiation_type MoK\a
_diffrn_radiation_wavelength 0.71073
_diffrn_reflns_av_R_equivalents 0.0243
_diffrn_reflns_av_sigmaI/netI 0.0224
_diffrn_reflns_limit_h_max 16
_diffrn_reflns_limit_h_min -15
_diffrn_reflns_limit_k_max 10
_diffrn_reflns_limit_k_min -9
_diffrn_reflns_limit_l_max 20
_diffrn_reflns_limit_l_min -20
_diffrn_reflns_number 12796
_diffrn_reflns_theta_full 25.44
_diffrn_reflns_theta_max 25.44
_diffrn_reflns_theta_min 1.51
_exptl_absorpt_coefficient_mu 0.137
_exptl_absorpt_correction_T_max 0.9837
_exptl_absorpt_correction_T_min 0.9731
_exptl_absorpt_correction_type multi-scan
_exptl_absorpt_process_details SADABS
_exptl_crystal_colour colorless
_exptl_crystal_density_diffrn 1.454
_exptl_crystal_density_method 'not measured'
_exptl_crystal_description block
_exptl_crystal_F_000 880
_exptl_crystal_size_max 0.20
_exptl_crystal_size_mid 0.14
_exptl_crystal_size_min 0.12
_refine_diff_density_max 0.204
_refine_diff_density_min -0.206
_refine_diff_density_rms 0.032
_refine_ls_extinction_coef 0.0048(8)
_refine_ls_extinction_expression Fc^*^=kFc[1+0.001xFc^2^\l^3^/sin(2\q)]^-1/4^
_refine_ls_extinction_method SHELXL
_refine_ls_goodness_of_fit_ref 1.005
_refine_ls_hydrogen_treatment mixed
_refine_ls_matrix_type full
_refine_ls_number_parameters 273
_refine_ls_number_reflns 3655
_refine_ls_number_restraints 0
_refine_ls_restrained_S_all 1.005
_refine_ls_R_factor_all 0.0643
_refine_ls_R_factor_gt 0.0412
_refine_ls_shift/su_max 0.000
_refine_ls_shift/su_mean 0.000
_refine_ls_structure_factor_coef Fsqd
_refine_ls_weighting_details 'calc w=1/[\s^2^(Fo^2^)+(0.0596P)^2^+0.5755P] where P=(Fo^2^+2Fc^2^)/3'
_refine_ls_weighting_scheme calc
_refine_ls_wR_factor_gt 0.1085
_refine_ls_wR_factor_ref 0.1255
_reflns_number_gt 2565
_reflns_number_total 3655
_reflns_threshold_expression >2sigma(I)
_cod_data_source_file ao6b00432_si_003.cif
_cod_data_source_block c
_cod_depositor_comments
;
The following automatic conversions were performed:

data item '_symmetry_cell_setting' value 'Monoclinic' was changed to
'monoclinic' in accordance with the
/home/saulius/struct/COD-crude-data/automatic-downloads/DataCite-retrospective/ACS/depositions/lib/dictionaries/cif_core.dic
dictionary named 'cif_core.dic' version 2.4.2 last updated on
2011-04-26.

Automatic conversion script
Id: cif_fix_values 6909 2019-04-08 15:41:33Z antanas 
;
_cod_original_cell_volume 1974.4
_cod_original_sg_symbol_H-M 'P2(1)/c  '
_cod_database_code 4516836

loop_
_symmetry_equiv_pos_as_xyz
'x, y, z'
'-x, y+1/2, -z+1/2'
'-x, -y, -z'
'x, -y-1/2, z-1/2'

loop_
_atom_site_label
_atom_site_type_symbol
_atom_site_fract_x
_atom_site_fract_y
_atom_site_fract_z
_atom_site_U_iso_or_equiv
_atom_site_adp_type
_atom_site_occupancy
_atom_site_symmetry_multiplicity
_atom_site_calc_flag
_atom_site_refinement_flags
O4 O 0.77136(11) 0.70814(15) 0.50169(8) 0.0547(4) Uani 1 1 d .
O3 O 0.72833(11) 0.75513(14) 0.61982(8) 0.0557(4) Uani 1 1 d .
F2 F 0.87530(10) 0.90620(18) 0.42828(9) 0.0819(4) Uani 1 1 d .
F1 F 0.84958(11) 1.10108(16) 0.49847(9) 0.0791(4) Uani 1 1 d .
F5 F 0.63289(12) 0.47021(18) 0.60374(10) 0.0951(5) Uani 1 1 d .
F3 F 0.92997(9) 0.9017(2) 0.55719(9) 0.0891(5) Uani 1 1 d .
F6 F 0.67140(13) 0.42416(18) 0.49324(10) 0.1013(5) Uani 1 1 d .
O1 O 0.73402(14) 0.92434(19) 0.75847(9) 0.0747(5) Uani 1 1 d .
C3 C 0.74139(16) 1.0327(2) 0.71694(13) 0.0565(5) Uani 1 1 d .
C7 C 0.67049(14) 0.9250(2) 0.43534(11) 0.0456(4) Uani 1 1 d .
C1 C 0.74379(13) 0.8970(2) 0.59003(11) 0.0432(4) Uani 1 1 d .
C14 C 0.75258(15) 0.6356(2) 0.57030(12) 0.0500(5) Uani 1 1 d .
F4 F 0.58257(11) 0.62253(19) 0.50254(10) 0.0980(5) Uani 1 1 d .
O2 O 0.74519(17) 1.18017(19) 0.74180(10) 0.0942(6) Uani 1 1 d .
C6 C 0.75654(14) 0.8734(2) 0.50503(11) 0.0441(4) Uani 1 1 d .
C15 C 0.83999(16) 0.5425(2) 0.61702(14) 0.0584(5) Uani 1 1 d .
C13 C 0.65860(18) 0.5368(3) 0.54216(15) 0.0665(6) Uani 1 1 d .
C2 C 0.74816(16) 1.0265(2) 0.63257(12) 0.0554(5) Uani 1 1 d .
H2 H 0.7561 1.1202 0.6074 0.066 Uiso 1 1 calc R
C8 C 0.66131(18) 0.8570(3) 0.36002(12) 0.0634(6) Uani 1 1 d .
H8 H 0.7056 0.7798 0.3538 0.076 Uiso 1 1 calc R
C11 C 0.52788(18) 1.0814(3) 0.37757(16) 0.0763(7) Uani 1 1 d .
H11 H 0.4821 1.1564 0.3837 0.092 Uiso 1 1 calc R
C12 C 0.60310(16) 1.0377(3) 0.44387(13) 0.0589(5) Uani 1 1 d .
H12 H 0.6082 1.0841 0.4940 0.071 Uiso 1 1 calc R
C5 C 0.85420(16) 0.9462(3) 0.49738(13) 0.0591(5) Uani 1 1 d .
C9 C 0.5870(2) 0.9034(3) 0.29443(15) 0.0799(8) Uani 1 1 d .
H9 H 0.5818 0.8586 0.2439 0.096 Uiso 1 1 calc R
C10 C 0.5202(2) 1.0159(3) 0.30357(16) 0.0817(8) Uani 1 1 d .
H10 H 0.4701 1.0471 0.2593 0.098 Uiso 1 1 calc R
C18 C 1.0007(3) 0.3777(4) 0.7045(3) 0.1272(15) Uani 1 1 d .
H18 H 1.0557 0.3237 0.7344 0.153 Uiso 1 1 calc R
C20 C 0.8546(2) 0.5194(4) 0.69875(16) 0.0886(8) Uani 1 1 d .
H20 H 0.8096 0.5601 0.7252 0.106 Uiso 1 1 calc R
C16 C 0.9055(3) 0.4804(4) 0.5782(2) 0.1095(11) Uani 1 1 d .
H16 H 0.8959 0.4936 0.5227 0.131 Uiso 1 1 calc R
C19 C 0.9348(3) 0.4371(5) 0.7416(2) 0.1229(13) Uani 1 1 d .
H19 H 0.9437 0.4221 0.7970 0.147 Uiso 1 1 calc R
C17 C 0.9872(3) 0.3965(5) 0.6232(3) 0.1436(16) Uani 1 1 d .
H17 H 1.0323 0.3536 0.5974 0.172 Uiso 1 1 calc R
C4 C 0.7434(3) 1.2022(4) 0.82559(17) 0.1287(15) Uani 1 1 d .
H4A H 0.6891 1.1445 0.8363 0.193 Uiso 1 1 calc R
H4B H 0.7352 1.3111 0.8355 0.193 Uiso 1 1 calc R
H4C H 0.8045 1.1658 0.8605 0.193 Uiso 1 1 calc R

loop_
_atom_site_aniso_label
_atom_site_aniso_U_11
_atom_site_aniso_U_22
_atom_site_aniso_U_33
_atom_site_aniso_U_23
_atom_site_aniso_U_13
_atom_site_aniso_U_12
O4 0.0755(9) 0.0401(7) 0.0513(8) 0.0000(6) 0.0213(7) 0.0094(6)
O3 0.0802(10) 0.0366(7) 0.0566(8) 0.0008(6) 0.0289(7) -0.0015(6)
F2 0.0747(9) 0.1079(11) 0.0750(9) -0.0029(8) 0.0408(7) -0.0055(8)
F1 0.0910(10) 0.0655(9) 0.0851(10) 0.0009(7) 0.0302(8) -0.0292(7)
F5 0.0967(11) 0.0850(10) 0.1025(12) 0.0145(9) 0.0232(9) -0.0350(9)
F3 0.0514(8) 0.1253(13) 0.0833(10) 0.0172(9) 0.0034(7) -0.0084(8)
F6 0.1196(13) 0.0710(10) 0.1052(12) -0.0366(9) 0.0138(10) -0.0245(9)
O1 0.1118(13) 0.0632(10) 0.0547(9) 0.0052(8) 0.0318(9) -0.0059(9)
C3 0.0691(14) 0.0505(12) 0.0501(11) -0.0085(10) 0.0157(10) -0.0045(10)
C7 0.0504(11) 0.0412(10) 0.0452(10) 0.0009(8) 0.0118(8) -0.0026(8)
C1 0.0481(10) 0.0383(10) 0.0432(10) 0.0025(8) 0.0118(8) -0.0036(8)
C14 0.0625(12) 0.0363(10) 0.0512(11) -0.0024(8) 0.0146(9) -0.0009(9)
F4 0.0652(9) 0.0906(11) 0.1223(13) 0.0175(9) -0.0054(9) -0.0079(8)
O2 0.169(2) 0.0572(10) 0.0639(10) -0.0194(8) 0.0424(11) -0.0078(11)
C6 0.0522(11) 0.0354(9) 0.0458(10) -0.0020(8) 0.0147(8) -0.0007(8)
C15 0.0645(13) 0.0380(10) 0.0663(13) 0.0011(9) 0.0045(11) 0.0003(9)
C13 0.0705(15) 0.0502(12) 0.0730(15) -0.0002(11) 0.0078(12) -0.0056(11)
C2 0.0789(15) 0.0397(10) 0.0495(11) -0.0006(9) 0.0197(10) -0.0081(10)
C8 0.0773(15) 0.0570(13) 0.0514(12) -0.0089(10) 0.0079(11) 0.0049(11)
C11 0.0662(15) 0.0817(17) 0.0788(17) 0.0146(14) 0.0145(13) 0.0230(13)
C12 0.0653(13) 0.0587(13) 0.0539(12) 0.0023(10) 0.0172(10) 0.0097(10)
C5 0.0572(13) 0.0685(15) 0.0531(12) 0.0026(10) 0.0167(10) -0.0051(11)
C9 0.0984(19) 0.0769(17) 0.0525(13) -0.0100(12) -0.0028(13) -0.0038(15)
C10 0.0744(16) 0.0890(19) 0.0676(16) 0.0111(14) -0.0083(13) 0.0030(14)
C18 0.100(3) 0.092(2) 0.157(4) 0.034(2) -0.027(3) 0.018(2)
C20 0.0828(18) 0.101(2) 0.0717(17) 0.0209(15) 0.0003(14) 0.0026(16)
C16 0.121(3) 0.099(2) 0.108(2) 0.0082(19) 0.027(2) 0.060(2)
C19 0.101(3) 0.136(3) 0.106(3) 0.039(2) -0.021(2) 0.009(2)
C17 0.123(3) 0.129(3) 0.175(4) 0.010(3) 0.031(3) 0.072(3)
C4 0.222(5) 0.103(2) 0.0722(18) -0.0374(17) 0.057(2) -0.004(3)

loop_
_atom_type_symbol
_atom_type_description
_atom_type_scat_dispersion_real
_atom_type_scat_dispersion_imag
_atom_type_scat_source
C C 0.0033 0.0016 'International Tables Vol C Tables 4.2.6.8 and 6.1.1.4'
H H 0.0000 0.0000 'International Tables Vol C Tables 4.2.6.8 and 6.1.1.4'
O O 0.0106 0.0060 'International Tables Vol C Tables 4.2.6.8 and 6.1.1.4'
F F 0.0171 0.0103 'International Tables Vol C Tables 4.2.6.8 and 6.1.1.4'

loop_
_geom_angle_atom_site_label_1
_geom_angle_atom_site_label_2
_geom_angle_atom_site_label_3
_geom_angle
C14 O4 C6 110.10(13)
C1 O3 C14 109.81(14)
O1 C3 O2 123.7(2)
O1 C3 C2 126.41(19)
O2 C3 C2 109.87(18)
C12 C7 C8 119.08(19)
C12 C7 C6 122.89(17)
C8 C7 C6 118.01(17)
C2 C1 O3 122.55(17)
C2 C1 C6 129.58(17)
O3 C1 C6 107.85(14)
O4 C14 O3 107.37(14)
O4 C14 C15 112.18(17)
O3 C14 C15 110.50(16)
O4 C14 C13 107.99(17)
O3 C14 C13 105.70(17)
C15 C14 C13 112.75(17)
C3 O2 C4 115.4(2)
O4 C6 C1 102.86(14)
O4 C6 C7 110.37(14)
C1 C6 C7 116.47(15)
O4 C6 C5 104.96(16)
C1 C6 C5 110.42(15)
C7 C6 C5 110.88(15)
C16 C15 C20 119.4(2)
C16 C15 C14 120.2(2)
C20 C15 C14 120.4(2)
F6 C13 F5 107.16(19)
F6 C13 F4 107.6(2)
F5 C13 F4 107.5(2)
F6 C13 C14 111.1(2)
F5 C13 C14 111.88(19)
F4 C13 C14 111.31(19)
C1 C2 C3 124.37(18)
C1 C2 H2 117.8
C3 C2 H2 117.8
C9 C8 C7 120.3(2)
C9 C8 H8 119.8
C7 C8 H8 119.8
C10 C11 C12 120.7(2)
C10 C11 H11 119.7
C12 C11 H11 119.7
C7 C12 C11 119.9(2)
C7 C12 H12 120.1
C11 C12 H12 120.1
F3 C5 F1 108.00(18)
F3 C5 F2 107.15(18)
F1 C5 F2 107.00(17)
F3 C5 C6 111.69(17)
F1 C5 C6 110.96(17)
F2 C5 C6 111.81(17)
C10 C9 C8 120.1(2)
C10 C9 H9 119.9
C8 C9 H9 119.9
C11 C10 C9 119.9(2)
C11 C10 H10 120.1
C9 C10 H10 120.1
C19 C18 C17 120.1(3)
C19 C18 H18 120.0
C17 C18 H18 120.0
C19 C20 C15 120.6(3)
C19 C20 H20 119.7
C15 C20 H20 119.7
C15 C16 C17 119.2(3)
C15 C16 H16 120.4
C17 C16 H16 120.4
C18 C19 C20 120.6(4)
C18 C19 H19 119.7
C20 C19 H19 119.7
C18 C17 C16 120.1(4)
C18 C17 H17 119.9
C16 C17 H17 119.9
O2 C4 H4A 109.5
O2 C4 H4B 109.5
H4A C4 H4B 109.5
O2 C4 H4C 109.5
H4A C4 H4C 109.5
H4B C4 H4C 109.5

loop_
_geom_bond_atom_site_label_1
_geom_bond_atom_site_label_2
_geom_bond_distance
O4 C14 1.408(2)
O4 C6 1.435(2)
O3 C1 1.356(2)
O3 C14 1.422(2)
F2 C5 1.331(2)
F1 C5 1.329(3)
F5 C13 1.323(3)
F3 C5 1.326(2)
F6 C13 1.318(3)
O1 C3 1.188(3)
C3 O2 1.330(3)
C3 C2 1.467(3)
C7 C12 1.381(3)
C7 C8 1.387(3)
C7 C6 1.525(3)
C1 C2 1.319(3)
C1 C6 1.519(2)
C14 C15 1.506(3)
C14 C13 1.533(3)
F4 C13 1.326(3)
O2 C4 1.449(3)
C6 C5 1.535(3)
C15 C16 1.365(4)
C15 C20 1.371(3)
C2 H2 0.9300
C8 C9 1.378(3)
C8 H8 0.9300
C11 C10 1.361(4)
C11 C12 1.385(3)
C11 H11 0.9300
C12 H12 0.9300
C9 C10 1.377(4)
C9 H9 0.9300
C10 H10 0.9300
C18 C19 1.343(6)
C18 C17 1.362(6)
C18 H18 0.9300
C20 C19 1.367(4)
C20 H20 0.9300
C16 C17 1.400(5)
C16 H16 0.9300
C19 H19 0.9300
C17 H17 0.9300
C4 H4A 0.9600
C4 H4B 0.9600
C4 H4C 0.9600

loop_
_geom_torsion_atom_site_label_1
_geom_torsion_atom_site_label_2
_geom_torsion_atom_site_label_3
_geom_torsion_atom_site_label_4
_geom_torsion
C14 O3 C1 C2 -164.94(19)
C14 O3 C1 C6 13.6(2)
C6 O4 C14 O3 -1.8(2)
C6 O4 C14 C15 -123.35(17)
C6 O4 C14 C13 111.80(18)
C1 O3 C14 O4 -7.8(2)
C1 O3 C14 C15 114.86(18)
C1 O3 C14 C13 -122.87(17)
O1 C3 O2 C4 2.1(4)
C2 C3 O2 C4 -177.5(3)
C14 O4 C6 C1 9.31(19)
C14 O4 C6 C7 -115.62(17)
C14 O4 C6 C5 124.86(16)
C2 C1 C6 O4 164.4(2)
O3 C1 C6 O4 -14.01(19)
C2 C1 C6 C7 -74.7(3)
O3 C1 C6 C7 106.83(17)
C2 C1 C6 C5 52.9(3)
O3 C1 C6 C5 -125.56(17)
C12 C7 C6 O4 141.31(19)
C8 C7 C6 O4 -39.9(2)
C12 C7 C6 C1 24.6(3)
C8 C7 C6 C1 -156.66(18)
C12 C7 C6 C5 -102.8(2)
C8 C7 C6 C5 76.0(2)
O4 C14 C15 C16 -27.6(3)
O3 C14 C15 C16 -147.4(2)
C13 C14 C15 C16 94.5(3)
O4 C14 C15 C20 152.3(2)
O3 C14 C15 C20 32.5(3)
C13 C14 C15 C20 -85.5(3)
O4 C14 C13 F6 63.3(2)
O3 C14 C13 F6 177.97(17)
C15 C14 C13 F6 -61.2(2)
O4 C14 C13 F5 -176.95(17)
O3 C14 C13 F5 -62.3(2)
C15 C14 C13 F5 58.5(3)
O4 C14 C13 F4 -56.7(2)
O3 C14 C13 F4 58.0(2)
C15 C14 C13 F4 178.83(19)
O3 C1 C2 C3 2.8(3)
C6 C1 C2 C3 -175.5(2)
O1 C3 C2 C1 2.2(4)
O2 C3 C2 C1 -178.1(2)
C12 C7 C8 C9 1.1(3)
C6 C7 C8 C9 -177.7(2)
C8 C7 C12 C11 -0.2(3)
C6 C7 C12 C11 178.6(2)
C10 C11 C12 C7 -0.9(4)
O4 C6 C5 F3 -60.3(2)
C1 C6 C5 F3 49.8(2)
C7 C6 C5 F3 -179.53(17)
O4 C6 C5 F1 179.09(15)
C1 C6 C5 F1 -70.7(2)
C7 C6 C5 F1 59.9(2)
O4 C6 C5 F2 59.7(2)
C1 C6 C5 F2 169.91(16)
C7 C6 C5 F2 -59.5(2)
C7 C8 C9 C10 -1.0(4)
C12 C11 C10 C9 0.9(4)
C8 C9 C10 C11 0.0(4)
C16 C15 C20 C19 1.0(5)
C14 C15 C20 C19 -178.9(3)
C20 C15 C16 C17 -1.1(5)
C14 C15 C16 C17 178.9(3)
C17 C18 C19 C20 -1.3(7)
C15 C20 C19 C18 0.2(6)
C19 C18 C17 C16 1.2(7)
C15 C16 C17 C18 -0.1(6)
